data_4111757
loop_
_publ_author_name
'Bart M. Bartlett'
'Daniel G. Nocera'

_publ_contact_author 'Daniel G. Nocera'
_publ_contact_author_email nocera@mit.edu
_publ_section_title
;
 Long-Range Magnetic Ordering in Iron Jarosites Prepared by Redox-Based
 Hydrothermal Methods
;
_journal_name_full 'Journal of the American Chemical Society'
_journal_page_first 8985
_journal_page_last 8993
_journal_paper_doi 10.1021/ja050205d
_journal_volume 127
_journal_year 2005
_chemical_formula_sum 'Ag Fe3 H6 O14 S2'
_chemical_formula_weight 569.59
_chemical_name_common argentojarosite
_chemical_name_systematic 'silver triiron(iii)bis(sulfate)hexahyrdoxide '
_space_group_IT_number 166
_symmetry_cell_setting rhombohedral
_symmetry_space_group_name_Hall '-R 3 2"'
_symmetry_space_group_name_H-M 'R -3 m :H'
_atom_sites_solution_hydrogens geom
_atom_sites_solution_primary direct
_atom_sites_solution_secondary difmap
_audit_creation_method SHELXL-97
_cell_angle_alpha 90.00
_cell_angle_beta 90.00
_cell_angle_gamma 120.00
_cell_formula_units_Z 3
_cell_length_a 7.3300(9)
_cell_length_b 7.3300(9)
_cell_length_c 16.497(3)
_cell_measurement_temperature 183(2)
_cell_volume 767.62(19)
_computing_cell_refinement 'Bruker SMART'
_computing_data_collection 'Bruker SMART'
_computing_data_reduction 'Bruker SAINT'
_computing_molecular_graphics 'Bruker SHELXTL'
_computing_publication_material 'Bruker SHELXTL'
_computing_structure_refinement 'SHELXL-97 (Sheldrick, 1997)'
_computing_structure_solution 'SHELXS-97 (Sheldrick, 1990)'
_diffrn_ambient_temperature 183(2)
_diffrn_measured_fraction_theta_full 1.000
_diffrn_measured_fraction_theta_max 1.000
_diffrn_measurement_device_type 'CCD area detector'
_diffrn_measurement_method 'phi and omega scans'
_diffrn_radiation_monochromator graphite
_diffrn_radiation_source 'fine-focus sealed tube'
_diffrn_radiation_type MoK\a
_diffrn_radiation_wavelength 0.71073
_diffrn_reflns_av_R_equivalents 0.0459
_diffrn_reflns_av_sigmaI/netI 0.0221
_diffrn_reflns_limit_h_max 8
_diffrn_reflns_limit_h_min -8
_diffrn_reflns_limit_k_max 8
_diffrn_reflns_limit_k_min -8
_diffrn_reflns_limit_l_max 18
_diffrn_reflns_limit_l_min -7
_diffrn_reflns_number 1039
_diffrn_reflns_theta_full 23.27
_diffrn_reflns_theta_max 23.27
_diffrn_reflns_theta_min 3.44
_exptl_absorpt_coefficient_mu 6.547
_exptl_absorpt_correction_type none
_exptl_crystal_colour orange
_exptl_crystal_density_diffrn 3.696
_exptl_crystal_description block
_exptl_crystal_F_000 825
_exptl_crystal_size_max 0.04
_exptl_crystal_size_mid 0.04
_exptl_crystal_size_min 0.04
_refine_diff_density_max 0.508
_refine_diff_density_min -0.906
_refine_diff_density_rms 0.144
_refine_ls_extinction_method none
_refine_ls_goodness_of_fit_ref 1.224
_refine_ls_hydrogen_treatment mixed
_refine_ls_matrix_type full
_refine_ls_number_parameters 29
_refine_ls_number_reflns 161
_refine_ls_number_restraints 1
_refine_ls_restrained_S_all 1.219
_refine_ls_R_factor_all 0.0259
_refine_ls_R_factor_gt 0.0255
_refine_ls_shift/su_max 0.001
_refine_ls_shift/su_mean 0.000
_refine_ls_structure_factor_coef Fsqd
_refine_ls_weighting_details 'calc w=1/[\s^2^(Fo^2^)+(0.0066P)^2^+25.3289P] where P=(Fo^2^+2Fc^2^)/3'
_refine_ls_weighting_scheme calc
_refine_ls_wR_factor_gt 0.0642
_refine_ls_wR_factor_ref 0.0644
_reflns_number_gt 159
_reflns_number_total 161
_reflns_threshold_expression >2sigma(I)
_cod_data_source_file ja050205dsi20050421_111540_2.cif
_cod_data_source_block AgFeS
_cod_original_sg_symbol_H-M 'R -3 m'
_cod_original_formula_sum 'H6 Ag Fe3 O14 S2'
_cod_database_code 4111757

loop_
_symmetry_equiv_pos_as_xyz
'x, y, z'
'-y, x-y, z'
'-x+y, -x, z'
'y, x, -z'
'x-y, -y, -z'
'-x, -x+y, -z'
'x+2/3, y+1/3, z+1/3'
'-y+2/3, x-y+1/3, z+1/3'
'-x+y+2/3, -x+1/3, z+1/3'
'y+2/3, x+1/3, -z+1/3'
'x-y+2/3, -y+1/3, -z+1/3'
'-x+2/3, -x+y+1/3, -z+1/3'
'x+1/3, y+2/3, z+2/3'
'-y+1/3, x-y+2/3, z+2/3'
'-x+y+1/3, -x+2/3, z+2/3'
'y+1/3, x+2/3, -z+2/3'
'x-y+1/3, -y+2/3, -z+2/3'
'-x+1/3, -x+y+2/3, -z+2/3'
'-x, -y, -z'
'y, -x+y, -z'
'x-y, x, -z'
'-y, -x, z'
'-x+y, y, z'
'x, x-y, z'
'-x+2/3, -y+1/3, -z+1/3'
'y+2/3, -x+y+1/3, -z+1/3'
'x-y+2/3, x+1/3, -z+1/3'
'-y+2/3, -x+1/3, z+1/3'
'-x+y+2/3, y+1/3, z+1/3'
'x+2/3, x-y+1/3, z+1/3'
'-x+1/3, -y+2/3, -z+2/3'
'y+1/3, -x+y+2/3, -z+2/3'
'x-y+1/3, x+2/3, -z+2/3'
'-y+1/3, -x+2/3, z+2/3'
'-x+y+1/3, y+2/3, z+2/3'
'x+1/3, x-y+2/3, z+2/3'

loop_
_atom_site_label
_atom_site_type_symbol
_atom_site_fract_x
_atom_site_fract_y
_atom_site_fract_z
_atom_site_U_iso_or_equiv
_atom_site_adp_type
_atom_site_occupancy
_atom_site_symmetry_multiplicity
_atom_site_calc_flag
_atom_site_refinement_flags
Ag1 Ag 0.0000 0.0000 0.0000 0.0270(6) Uani 1 12 d S
S1 S 0.0000 0.0000 0.31225(18) 0.0067(7) Uani 1 6 d S
Fe1 Fe 0.3333 0.1667 0.1667 0.0066(5) Uani 1 4 d S
O1 O 0.0000 0.0000 0.4009(5) 0.008(2) Uani 1 6 d S
O2 O 0.2194(8) 0.1097(4) 0.2823(3) 0.0096(11) Uani 1 2 d S
O3 O 0.1256(4) 0.2512(8) 0.1331(3) 0.0081(12) Uani 1 2 d SD
H1 H 0.200(2) 0.399(5) 0.118(7) 0.12(7) Uiso 1 2 d SPD

loop_
_atom_site_aniso_label
_atom_site_aniso_U_11
_atom_site_aniso_U_22
_atom_site_aniso_U_33
_atom_site_aniso_U_23
_atom_site_aniso_U_13
_atom_site_aniso_U_12
Ag1 0.0340(8) 0.0340(8) 0.0132(8) 0.000 0.000 0.0170(4)
S1 0.0077(11) 0.0077(11) 0.0046(15) 0.000 0.000 0.0039(5)
Fe1 0.0053(8) 0.0067(7) 0.0075(7) 0.0003(3) 0.0006(6) 0.0026(4)
O1 0.012(3) 0.012(3) 0.001(4) 0.000 0.000 0.0061(15)
O2 0.006(3) 0.013(2) 0.007(2) 0.0002(10) 0.000(2) 0.0030(14)
O3 0.0065(19) 0.007(3) 0.011(2) 0.001(2) 0.0006(11) 0.0036(15)

loop_
_atom_type_symbol
_atom_type_description
_atom_type_scat_dispersion_real
_atom_type_scat_dispersion_imag
_atom_type_scat_source
O O 0.0106 0.0060 'International Tables Vol C Tables 4.2.6.8 and 6.1.1.4'
H H 0.0000 0.0000 'International Tables Vol C Tables 4.2.6.8 and 6.1.1.4'
S S 0.1246 0.1234 'International Tables Vol C Tables 4.2.6.8 and 6.1.1.4'
Fe Fe 0.3463 0.8444 'International Tables Vol C Tables 4.2.6.8 and 6.1.1.4'
Ag Ag -0.8971 1.1015 'International Tables Vol C Tables 4.2.6.8 and 6.1.1.4'

loop_
_geom_angle_atom_site_label_1
_geom_angle_atom_site_label_2
_geom_angle_atom_site_label_3
_geom_angle
_geom_angle_site_symmetry_1
_geom_angle_site_symmetry_3
O1 S1 O2 109.5(2) . 3
O1 S1 O2 109.5(2) . .
O2 S1 O2 109.4(2) 3 .
O1 S1 O2 109.5(2) . 2
O2 S1 O2 109.4(2) 3 2
O2 S1 O2 109.4(2) . 2
O3 Fe1 O3 92.0(3) 25 3
O3 Fe1 O3 179.999(1) 25 .
O3 Fe1 O3 88.0(3) 3 .
O3 Fe1 O3 88.0(3) 25 27
O3 Fe1 O3 179.999(1) 3 27
O3 Fe1 O3 92.0(3) . 27
O3 Fe1 O2 91.44(16) 25 25
O3 Fe1 O2 88.56(16) 3 25
O3 Fe1 O2 88.56(16) . 25
O3 Fe1 O2 91.44(16) 27 25
O3 Fe1 O2 88.56(16) 25 .
O3 Fe1 O2 91.44(16) 3 .
O3 Fe1 O2 91.44(16) . .
O3 Fe1 O2 88.56(16) 27 .
O2 Fe1 O2 179.999(1) 25 .
S1 O2 Fe1 130.3(3) . .
Fe1 O3 Fe1 134.4(3) 2 .

loop_
_geom_bond_atom_site_label_1
_geom_bond_atom_site_label_2
_geom_bond_distance
_geom_bond_site_symmetry_2
S1 O1 1.463(8) .
S1 O2 1.477(5) 3
S1 O2 1.477(5) .
S1 O2 1.477(5) 2
Fe1 O3 1.9881(19) 25
Fe1 O3 1.9881(19) 3
Fe1 O3 1.9881(19) .
Fe1 O3 1.9881(19) 27
Fe1 O2 2.041(5) 25
Fe1 O2 2.041(5) .
O3 Fe1 1.9881(19) 2
